data_4308890
loop_
_publ_author_name
'Shin-ichiro Noro'
'Susumu Kitagawa'
'Takayoshi Nakamura'
'Tatsuo Wada'

_publ_section_title
;
Synthesis and Crystallographic Characterization of Low-Dimensional and
Porous Coordination Compounds Capable of Supramolecular Aromatic
Interaction Using the 4,4'-Azobis(pyridine) Ligand
;
_journal_name_full 'Inorganic Chemistry'
_journal_page_first 3960
_journal_page_last 3971
_journal_paper_doi 10.1021/ic048371u
_journal_volume 44
_journal_year 2005
_chemical_formula_sum 'C43 H40 N10 Ni S2'
_chemical_formula_weight 819.68
_space_group_IT_number 15
_symmetry_cell_setting monoclinic
_symmetry_Int_Tables_number 15
_symmetry_space_group_name_Hall '-C 2yc'
_symmetry_space_group_name_H-M 'C 1 2/c 1'
_audit_creation_date 'Fri Sep  6 16:30:26 2002'
_audit_creation_method 'by teXsan'
_cell_angle_alpha 90
_cell_angle_beta 110.346(2)
_cell_angle_gamma 90
_cell_formula_units_Z 4
_cell_length_a 13.6831(6)
_cell_length_b 20.656(1)
_cell_length_c 16.3573(8)
_cell_measurement_reflns_used 14594
_cell_measurement_temperature 173.2
_cell_measurement_theta_max 27.5
_cell_measurement_theta_min 1.9
_cell_volume 4334.8(4)
_computing_cell_refinement PROCESS-AUTO
_computing_data_collection PROCESS-AUTO
_computing_data_reduction 'teXsan Ver. 1.11'
_computing_publication_material 'teXsan Ver. 1.11'
_computing_structure_refinement 'teXsan Ver. 1.10'
_computing_structure_solution SIR97
_diffrn_detector_area_resol_mean 10.00
_diffrn_measured_fraction_theta_full 0.9754
_diffrn_measured_fraction_theta_max 0.9754
_diffrn_measurement_device_type 'Rigaku RAXIS-CS Imaging Plate'
_diffrn_measurement_method \w
_diffrn_radiation_type 'Mo K\a'
_diffrn_radiation_wavelength 0.7107
_diffrn_reflns_av_R_equivalents 0.053
_diffrn_reflns_limit_h_max 17
_diffrn_reflns_limit_h_min 0
_diffrn_reflns_limit_k_max 26
_diffrn_reflns_limit_k_min 0
_diffrn_reflns_limit_l_max 19
_diffrn_reflns_limit_l_min -21
_diffrn_reflns_number 15274
_diffrn_reflns_theta_full 27.48
_diffrn_reflns_theta_max 27.48
_exptl_absorpt_coefficient_mu 0.586
_exptl_absorpt_correction_T_max 0.946
_exptl_absorpt_correction_T_min 0.808
_exptl_absorpt_correction_type multi-scan
_exptl_absorpt_process_details '(Higashi, 1995)'
_exptl_crystal_colour red
_exptl_crystal_density_diffrn 1.256
_exptl_crystal_density_method 'not measured'
_exptl_crystal_description prism
_exptl_crystal_size_max 0.159
_exptl_crystal_size_mid 0.159
_exptl_crystal_size_min 0.095
_refine_diff_density_max 1.28
_refine_diff_density_min -0.87
_refine_ls_extinction_method none
_refine_ls_goodness_of_fit_ref 1.833
_refine_ls_hydrogen_treatment noref
_refine_ls_number_parameters 187
_refine_ls_number_reflns 4541
_refine_ls_R_factor_gt 0.0889
_refine_ls_shift/su_max 0.0003
_refine_ls_structure_factor_coef F
_refine_ls_weighting_details 'w = 1/[\s^2^(Fo) + 0.00090|Fo|^2^]'
_refine_ls_weighting_scheme calc
_refine_ls_wR_factor_ref 0.1157
_reflns_number_gt 2967
_reflns_number_total 4846
_reflns_threshold_expression F^2^>2.0\s(F^2^)
_cod_data_source_file ic048371usi20050228_100112.cif
_cod_data_source_block {[Ni(NCS)2(azpy)2](toluene)3}n
_cod_original_cell_volume 4334.7(3)
_cod_original_formula_sum 'C43 H40 N10 Ni S2 '
_cod_database_code 4308890

loop_
_symmetry_equiv_pos_as_xyz
x,y,z
-x,y,1/2-z
-x,-y,-z
x,-y,1/2+z
1/2+x,1/2+y,z
1/2-x,1/2+y,1/2-z
1/2-x,1/2-y,-z
1/2+x,1/2-y,1/2+z

loop_
_atom_site_label
_atom_site_type_symbol
_atom_site_fract_x
_atom_site_fract_y
_atom_site_fract_z
_atom_site_U_iso_or_equiv
_atom_site_adp_type
_atom_site_occupancy
_atom_site_calc_flag
_atom_site_refinement_flags
_atom_site_disorder_assembly
_atom_site_disorder_group
Ni(1) Ni 0.0000 0.24962(5) 0.7500 0.0209(2) Uani 1.00 d S . .
S(1) S 0.3680(2) 0.2784(1) 0.8838(2) 0.1044(9) Uani 1.00 d . . .
N(1) N 0.0032(3) 0.1776(2) 0.6594(3) 0.027(1) Uani 1.00 d . . .
N(2) N 0.0232(3) 0.0253(2) 0.4963(3) 0.032(1) Uani 1.00 d . . .
N(3) N -0.0012(3) 0.3221(2) 0.8411(3) 0.028(1) Uani 1.00 d . . .
N(4) N 0.0243(4) 0.4760(2) 1.0152(3) 0.038(1) Uani 1.00 d . . .
N(5) N 0.1588(3) 0.2509(2) 0.7984(3) 0.032(1) Uani 1.00 d . . .
C(1) C 0.0751(4) 0.1756(2) 0.6222(3) 0.027(1) Uani 1.00 d . . .
C(2) C 0.0817(4) 0.1267(3) 0.5671(3) 0.029(1) Uani 1.00 d . . .
C(3) C 0.0119(4) 0.0766(3) 0.5510(4) 0.029(1) Uani 1.00 d . . .
C(4) C -0.0666(4) 0.0786(3) 0.5866(4) 0.037(2) Uani 1.00 d . . .
C(5) C -0.0682(4) 0.1302(3) 0.6395(4) 0.034(2) Uani 1.00 d . . .
C(6) C -0.0636(4) 0.3737(2) 0.8164(3) 0.030(1) Uani 1.00 d . . .
C(7) C -0.0598(4) 0.4258(3) 0.8695(4) 0.033(1) Uani 1.00 d . . .
C(8) C 0.0114(5) 0.4242(3) 0.9532(4) 0.033(2) Uani 1.00 d . . .
C(9) C 0.0721(5) 0.3708(3) 0.9808(4) 0.037(2) Uani 1.00 d . . .
C(10) C 0.0646(4) 0.3211(3) 0.9224(3) 0.031(1) Uani 1.00 d . . .
C(11) C 0.2456(4) 0.2630(2) 0.8337(4) 0.034(2) Uani 1.00 d . . .
C(12) C 0.657(1) 0.0550(9) 0.834(1) 0.180(7) Uiso 1.00 d . . .
C(13) C 0.700(1) 0.0009(7) 0.8688(9) 0.128(4) Uiso 1.00 d . . .
C(14) C 0.7639(9) -0.0354(6) 0.8500(8) 0.106(3) Uiso 1.00 d . . .
C(15) C 0.799(1) -0.0096(7) 0.7804(9) 0.119(4) Uiso 1.00 d . . .
C(16) C 0.7514(8) 0.0487(5) 0.7423(7) 0.091(3) Uiso 1.00 d . . .
C(17) C 0.678(1) 0.0804(7) 0.7713(9) 0.129(4) Uiso 1.00 d . . .
C(18) C 0.863(2) -0.046(1) 0.760(1) 0.222(9) Uiso 1.00 d . . .
C(19) C 0.2909 0.2006 0.4680 0.1198 Uiso 1.00 d . . .
C(20) C 0.3441 0.2235 0.5396 0.1165 Uiso 1.00 d . . .
C(21) C 0.3079 0.2778 0.5838 0.1544 Uiso 1.00 d . . .
C(22) C 0.3557 0.2994 0.6450 0.1930 Uiso 0.50 d P . .
H(1) H 0.1247 0.2097 0.6341 0.0330 Uiso 1.00 calc . . .
H(2) H 0.1336 0.1277 0.5409 0.0352 Uiso 1.00 calc . . .
H(3) H -0.1177 0.0453 0.5748 0.0447 Uiso 1.00 calc . . .
H(4) H -0.1225 0.1322 0.6631 0.0406 Uiso 1.00 calc . . .
H(5) H -0.1133 0.3743 0.7590 0.0366 Uiso 1.00 calc . . .
H(6) H -0.1048 0.4619 0.8491 0.0395 Uiso 1.00 calc . . .
H(7) H 0.1189 0.3677 1.0392 0.0440 Uiso 1.00 calc . . .
H(8) H 0.1087 0.2845 0.9416 0.0372 Uiso 1.00 calc . . .
H(9) H 0.6096 0.0761 0.8562 0.2164 Uiso 1.00 calc . . .
H(10) H 0.6795 -0.0140 0.9156 0.1531 Uiso 1.00 calc . . .
H(11) H 0.7874 -0.0756 0.8782 0.1266 Uiso 1.00 calc . . .
H(12) H 0.7691 0.0671 0.6961 0.1091 Uiso 1.00 calc . . .
H(13) H 0.6453 0.1194 0.7447 0.1546 Uiso 1.00 calc . . .
H(14) H 0.8298 -0.0867 0.7389 0.2667 Uiso 1.00 calc . . .
H(15) H 0.8818 -0.0262 0.7154 0.2667 Uiso 1.00 calc . . .
H(16) H 0.9230 -0.0535 0.8096 0.2667 Uiso 1.00 calc . . .
H(17) H 0.3197 0.1655 0.4465 0.1437 Uiso 1.00 calc . . .
H(18) H 0.4115 0.2058 0.5684 0.1398 Uiso 1.00 calc . . .
H(19) H 0.3470 0.2950 0.6394 0.1852 Uiso 0.50 calc P . .
H(20) H 0.4211 0.2780 0.6661 0.2316 Uiso 0.50 calc P . .
H(21) H 0.3661 0.3440 0.6362 0.2316 Uiso 0.50 calc P . .
H(22) H 0.3216 0.2952 0.6864 0.2316 Uiso 0.50 calc P . .

loop_
_atom_site_aniso_label
_atom_site_aniso_U_11
_atom_site_aniso_U_22
_atom_site_aniso_U_33
_atom_site_aniso_U_12
_atom_site_aniso_U_13
_atom_site_aniso_U_23
Ni(1) 0.0338(5) 0.0105(4) 0.0175(4) 0.0000 0.0080(3) 0.0000
S(1) 0.046(1) 0.134(2) 0.101(2) -0.026(1) -0.015(1) 0.066(2)
N(1) 0.042(3) 0.016(2) 0.028(3) -0.003(2) 0.017(2) -0.003(2)
N(2) 0.037(3) 0.025(2) 0.031(3) -0.001(2) 0.009(2) -0.012(2)
N(3) 0.044(3) 0.019(2) 0.018(2) 0.000(2) 0.007(2) -0.002(2)
N(4) 0.054(3) 0.023(3) 0.032(3) 0.008(2) 0.009(2) -0.008(2)
N(5) 0.042(2) 0.024(2) 0.030(2) -0.006(2) 0.013(2) -0.005(2)
C(1) 0.039(3) 0.020(3) 0.023(3) -0.002(2) 0.010(2) 0.000(2)
C(2) 0.040(3) 0.025(3) 0.023(3) 0.003(2) 0.010(2) -0.004(2)
C(3) 0.038(3) 0.021(3) 0.025(3) 0.004(2) 0.009(2) -0.001(2)
C(4) 0.049(3) 0.023(3) 0.045(4) -0.006(3) 0.022(3) -0.014(3)
C(5) 0.045(3) 0.024(3) 0.039(3) -0.013(3) 0.024(3) -0.013(3)
C(6) 0.042(3) 0.019(3) 0.022(3) 0.003(2) 0.000(2) -0.002(2)
C(7) 0.043(3) 0.021(3) 0.031(3) 0.011(2) 0.008(3) -0.003(2)
C(8) 0.048(3) 0.023(3) 0.025(3) 0.001(3) 0.010(3) -0.007(2)
C(9) 0.054(4) 0.025(3) 0.024(3) 0.004(3) 0.004(3) -0.003(2)
C(10) 0.048(3) 0.020(3) 0.022(3) 0.008(2) 0.008(2) 0.000(2)
C(11) 0.046(3) 0.017(3) 0.033(3) 0.000(2) 0.008(3) 0.012(2)

loop_
_atom_type_symbol
_atom_type_description
_atom_type_scat_dispersion_real
_atom_type_scat_dispersion_imag
_atom_type_scat_source
C C 0.003 0.002
;International Tables for Crystallography
(1992, Vol. C, Tables 4.2.6.8 and 6.1.1.1)
;
H H 0.000 0.000
;International Tables for Crystallography
(1992, Vol. C, Table 6.1.1.2)
;
Ni Ni 0.339 1.112
;International Tables for Crystallography
(1992, Vol. C, Tables 4.2.6.8 and 6.1.1.1)
;
N N 0.006 0.003
;International Tables for Crystallography
(1992, Vol. C, Tables 4.2.6.8 and 6.1.1.1)
;
S S 0.125 0.123
;International Tables for Crystallography
(1992, Vol. C, Tables 4.2.6.8 and 6.1.1.1)
;

loop_
_geom_angle_atom_site_label_1
_geom_angle_atom_site_label_2
_geom_angle_atom_site_label_3
_geom_angle
_geom_angle_site_symmetry_1
_geom_angle_site_symmetry_2
_geom_angle_site_symmetry_3
_geom_angle_publ_flag
N(1) Ni(1) N(1) 90.4(2) . . 2_556 yes
N(1) Ni(1) N(3) 179.3(2) . . . yes
N(1) Ni(1) N(3) 89.8(1) . . 2_556 yes
N(1) Ni(1) N(5) 90.1(2) . . . yes
N(1) Ni(1) N(5) 90.9(2) . . 2_556 yes
N(1) Ni(1) N(3) 89.8(1) 2_556 . . yes
N(1) Ni(1) N(3) 179.3(2) 2_556 . 2_556 yes
N(1) Ni(1) N(5) 90.9(2) 2_556 . . yes
N(1) Ni(1) N(5) 90.1(2) 2_556 . 2_556 yes
N(3) Ni(1) N(3) 90.0(2) . . 2_556 yes
N(3) Ni(1) N(5) 89.2(2) . . . yes
N(3) Ni(1) N(5) 89.8(2) . . 2_556 yes
N(3) Ni(1) N(5) 89.8(2) 2_556 . . yes
N(3) Ni(1) N(5) 89.2(2) 2_556 . 2_556 yes
N(5) Ni(1) N(5) 178.5(3) . . 2_556 yes
Ni(1) N(1) C(1) 123.0(3) . . . yes
Ni(1) N(1) C(5) 119.6(3) . . . yes
C(1) N(1) C(5) 117.3(4) . . . yes
N(2) N(2) C(3) 113.0(5) 3_556 . . yes
Ni(1) N(3) C(6) 120.8(4) . . . yes
Ni(1) N(3) C(10) 121.9(3) . . . yes
C(6) N(3) C(10) 117.1(4) . . . yes
N(4) N(4) C(8) 113.9(6) 3_567 . . yes
Ni(1) N(5) C(11) 166.1(5) . . . yes
N(1) C(1) C(2) 123.5(5) . . . yes
C(1) C(2) C(3) 118.7(4) . . . yes
N(2) C(3) C(2) 117.5(4) . . . yes
N(2) C(3) C(4) 123.4(5) . . . yes
C(2) C(3) C(4) 119.1(5) . . . yes
C(3) C(4) C(5) 117.9(5) . . . yes
N(1) C(5) C(4) 123.3(5) . . . yes
N(3) C(6) C(7) 123.7(5) . . . yes
C(6) C(7) C(8) 117.9(5) . . . yes
N(4) C(8) C(7) 123.5(5) . . . yes
N(4) C(8) C(9) 117.2(5) . . . yes
C(7) C(8) C(9) 119.2(5) . . . yes
C(8) C(9) C(10) 118.9(5) . . . yes
N(3) C(10) C(9) 123.1(5) . . . yes
S(1) C(11) N(5) 178.8(5) . . . yes
C(13) C(12) C(17) 121(1) . . . yes
C(12) C(13) C(14) 130(1) . . . yes
C(13) C(14) C(15) 114(1) . . . yes
C(14) C(15) C(16) 115(1) . . . yes
C(14) C(15) C(18) 114(1) . . . yes
C(16) C(15) C(18) 129(1) . . . yes
C(15) C(16) C(17) 121(1) . . . yes
C(12) C(17) C(16) 117(1) . . . yes
C(20) C(19) C(21) 125.4180(6) . . 7_556 yes
C(19) C(20) C(21) 123.598(2) . . . yes
C(19) C(21) C(20) 110.957(1) 7_556 . . yes
C(19) C(21) C(22) 125.1186(6) 7_556 . . yes
C(20) C(21) C(22) 123.736(2) . . . yes

loop_
_geom_bond_atom_site_label_1
_geom_bond_atom_site_label_2
_geom_bond_distance
_geom_bond_site_symmetry_1
_geom_bond_site_symmetry_2
_geom_bond_publ_flag
Ni(1) N(1) 2.110(4) . . yes
Ni(1) N(1) 2.110(4) . 2_556 yes
Ni(1) N(3) 2.116(4) . . yes
Ni(1) N(3) 2.116(4) . 2_556 yes
Ni(1) N(5) 2.038(4) . . yes
Ni(1) N(5) 2.038(4) . 2_556 yes
S(1) C(11) 1.621(6) . . yes
N(1) C(1) 1.326(6) . . yes
N(1) C(5) 1.341(6) . . yes
N(2) N(2) 1.249(8) . 3_556 yes
N(2) C(3) 1.430(7) . . yes
N(3) C(6) 1.337(6) . . yes
N(3) C(10) 1.321(7) . . yes
N(4) N(4) 1.202(9) . 3_567 yes
N(4) C(8) 1.442(7) . . yes
N(5) C(11) 1.152(7) . . yes
C(1) C(2) 1.376(7) . . yes
C(2) C(3) 1.370(7) . . yes
C(3) C(4) 1.389(7) . . yes
C(4) C(5) 1.378(7) . . yes
C(6) C(7) 1.373(7) . . yes
C(7) C(8) 1.378(8) . . yes
C(8) C(9) 1.360(8) . . yes
C(9) C(10) 1.381(7) . . yes
C(12) C(13) 1.29(2) . . yes
C(12) C(17) 1.27(2) . . yes
C(13) C(14) 1.27(2) . . yes
C(14) C(15) 1.48(2) . . yes
C(15) C(16) 1.41(2) . . yes
C(15) C(18) 1.29(2) . . yes
C(16) C(17) 1.41(1) . . yes
C(19) C(20) 1.237 . . yes
C(19) C(21) 1.395 . 7_556 yes
C(20) C(21) 1.509 . . yes
C(21) C(22) 1.084 . . yes

loop_
_geom_contact_atom_site_label_1
_geom_contact_atom_site_label_2
_geom_contact_distance
_geom_contact_site_symmetry_1
_geom_contact_site_symmetry_2
_geom_contact_publ_flag
N(2) C(14) 3.36(1) . 2_656 ?
